data_7232843
loop_
_publ_author_name
'Yunis, Ruhamah'
'Hollenkamp, Anthony F.'
'Forsyth, Craig'
'Doherty, Cara M.'
'Al-Masri, Danah'
'Pringle, Jennifer M.'

_publ_section_title
;
 Organic salts utilising the hexamethylguanidinium cation: the influence
 of the anion on the structural, physical and thermal properties
;
_journal_name_full 'Physical Chemistry Chemical Physics'
_journal_paper_doi 10.1039/C9CP01740B
_journal_year 2019
_chemical_formula_moiety 'C7 H18 N3, C2 F6 N O4 S2'
_chemical_formula_sum 'C9 H18 F6 N4 O4 S2'
_chemical_formula_weight 424.39
_space_group_crystal_system monoclinic
_space_group_IT_number 14
_space_group_name_Hall '-P 2yn'
_space_group_name_H-M_alt 'P 1 21/n 1'
_symmetry_space_group_name_Hall '-P 2yn'
_symmetry_space_group_name_H-M 'P 1 21/n 1'
_atom_sites_solution_hydrogens geom
_audit_creation_method SHELXL-2018/3
_audit_update_record
;
2019-03-20 deposited with the CCDC.    2019-05-20 downloaded from the CCDC.
;
_cell_angle_alpha 90
_cell_angle_beta 102.306(2)
_cell_angle_gamma 90
_cell_formula_units_Z 4
_cell_length_a 13.7150(3)
_cell_length_b 8.6718(2)
_cell_length_c 15.6538(4)
_cell_measurement_reflns_used 4677
_cell_measurement_temperature 253(2)
_cell_measurement_theta_max 66.6160
_cell_measurement_theta_min 3.8810
_cell_volume 1818.99(8)
_computing_cell_refinement 'CrysAlisPro 1.171.38.43d (Rigaku OD, 2015)'
_computing_data_collection 'CrysAlisPro 1.171.38.43d (Rigaku OD, 2015)'
_computing_data_reduction 'CrysAlisPro 1.171.38.43d (Rigaku OD, 2015)'
_computing_structure_refinement 'SHELXL-2018/3 (Sheldrick, 2018)'
_computing_structure_solution 'SHELXS-2018/3 (Sheldrick, 2018)'
_diffrn_ambient_temperature 253(2)
_diffrn_detector_area_resol_mean 10.3389
_diffrn_measured_fraction_theta_full 0.995
_diffrn_measured_fraction_theta_max 0.995
_diffrn_measurement_device_type 'OXFORD Gemini Ultra CCD'
_diffrn_measurement_method '\w scans'
_diffrn_radiation_type CuK\a
_diffrn_radiation_wavelength 1.54184
_diffrn_reflns_av_R_equivalents 0.0342
_diffrn_reflns_av_unetI/netI 0.0224
_diffrn_reflns_Laue_measured_fraction_full 0.995
_diffrn_reflns_Laue_measured_fraction_max 0.995
_diffrn_reflns_limit_h_max 16
_diffrn_reflns_limit_h_min -16
_diffrn_reflns_limit_k_max 9
_diffrn_reflns_limit_k_min -10
_diffrn_reflns_limit_l_max 18
_diffrn_reflns_limit_l_min -18
_diffrn_reflns_number 16525
_diffrn_reflns_point_group_measured_fraction_full 0.995
_diffrn_reflns_point_group_measured_fraction_max 0.995
_diffrn_reflns_theta_full 66.831
_diffrn_reflns_theta_max 66.831
_diffrn_reflns_theta_min 3.895
_diffrn_source 'fine focus sealed tube'
_exptl_absorpt_coefficient_mu 3.443
_exptl_absorpt_correction_T_max 1.00000
_exptl_absorpt_correction_T_min 0.62655
_exptl_absorpt_correction_type multi-scan
_exptl_absorpt_process_details
;
CrysAlisPro 1.171.38.43d (Rigaku Oxford Diffraction, 2015)
Empirical absorption correction using spherical harmonics,
 implemented in SCALE3 ABSPACK scaling algorithm.
;
_exptl_crystal_colour colourless
_exptl_crystal_density_diffrn 1.550
_exptl_crystal_description needle
_exptl_crystal_F_000 872
_exptl_crystal_size_max 0.30
_exptl_crystal_size_mid 0.08
_exptl_crystal_size_min 0.05
_refine_diff_density_max 0.402
_refine_diff_density_min -0.231
_refine_diff_density_rms 0.041
_refine_ls_extinction_method none
_refine_ls_goodness_of_fit_ref 1.041
_refine_ls_hydrogen_treatment constr
_refine_ls_matrix_type full
_refine_ls_number_parameters 325
_refine_ls_number_reflns 3221
_refine_ls_number_restraints 24
_refine_ls_restrained_S_all 1.077
_refine_ls_R_factor_all 0.0516
_refine_ls_R_factor_gt 0.0433
_refine_ls_shift/su_max 0.000
_refine_ls_shift/su_mean 0.000
_refine_ls_structure_factor_coef Fsqd
_refine_ls_weighting_details 'w=1/[\s^2^(Fo^2^)+(0.0607P)^2^+0.8443P] where P=(Fo^2^+2Fc^2^)/3'
_refine_ls_weighting_scheme calc
_refine_ls_wR_factor_gt 0.1171
_refine_ls_wR_factor_ref 0.1254
_reflns_Friedel_coverage 0.000
_reflns_number_gt 2681
_reflns_number_total 3221
_reflns_threshold_expression 'I > 2\s(I)'
_cod_data_source_file c9cp01740b2.cif
_cod_data_source_block MX46_18
_cod_database_code 7232843
_shelx_shelxl_version_number 2018/3
_shelx_space_group_comment
;
The symmetry employed for this shelxl refinement is uniquely defined
by the following loop, which should always be used as a source of
symmetry information in preference to the above space-group names.
They are only intended as comments.
;

loop_
_space_group_symop_operation_xyz
'x, y, z'
'-x+1/2, y+1/2, -z+1/2'
'-x, -y, -z'
'x-1/2, -y-1/2, z-1/2'

loop_
_atom_site_label
_atom_site_type_symbol
_atom_site_fract_x
_atom_site_fract_y
_atom_site_fract_z
_atom_site_U_iso_or_equiv
_atom_site_adp_type
_atom_site_occupancy
_atom_site_site_symmetry_order
_atom_site_calc_flag
_atom_site_refinement_flags_posn
_atom_site_refinement_flags_adp
_atom_site_refinement_flags_occupancy
_atom_site_disorder_assembly
_atom_site_disorder_group
S1 S -0.12220(5) 0.49183(7) 0.15964(4) 0.0598(2) Uani 1 1 d . . . . .
S2 S 0.06062(5) 0.42521(9) 0.26949(4) 0.0682(2) Uani 1 1 d . . . . .
F1 F -0.18547(19) 0.7078(2) 0.24873(19) 0.1220(9) Uani 1 1 d . . . . .
F2 F -0.18036(17) 0.4858(3) 0.30785(13) 0.1017(6) Uani 1 1 d . . . . .
F3 F -0.29538(14) 0.5358(3) 0.19735(16) 0.1075(7) Uani 1 1 d . . . . .
F4 F 0.08796(16) 0.3053(3) 0.12412(13) 0.1014(6) Uani 1 1 d . . . . .
F5 F 0.19006(16) 0.4831(3) 0.17374(19) 0.1149(8) Uani 1 1 d . . . . .
F6 F 0.20346(18) 0.2612(3) 0.23369(18) 0.1293(9) Uani 1 1 d . . . . .
O1 O -0.14425(14) 0.3327(2) 0.14760(14) 0.0738(5) Uani 1 1 d . . . . .
O2 O -0.14862(18) 0.5923(3) 0.08621(15) 0.0922(7) Uani 1 1 d . . . . .
O3 O 0.01972(18) 0.2832(3) 0.29314(14) 0.0901(7) Uani 1 1 d . . . . .
O4 O 0.1253(2) 0.5075(4) 0.33593(17) 0.1151(10) Uani 1 1 d . . . . .
N1 N -0.01452(17) 0.5375(3) 0.21104(16) 0.0666(6) Uani 1 1 d . . . . .
N2 N 0.5835(3) 0.5654(5) 0.5178(3) 0.0537(9) Uani 0.5 1 d D . P A -1
N3 N 0.4622(3) 0.4123(4) 0.4325(3) 0.0518(9) Uani 0.5 1 d D . P A -1
N4 N 0.4347(3) 0.5214(4) 0.5603(3) 0.0511(9) Uani 0.5 1 d D . P A -1
N5 N 0.0589(4) -0.0959(6) 0.4745(3) 0.0802(15) Uani 0.5 1 d D . P B -1
N6 N 0.0158(4) 0.1527(5) 0.4991(3) 0.0690(12) Uani 0.5 1 d D . P B -1
N7 N -0.0779(3) -0.0461(8) 0.5306(4) 0.0848(17) Uani 0.5 1 d D . P B -1
C1 C -0.1998(2) 0.5589(4) 0.2333(2) 0.0765(8) Uani 1 1 d . . . . .
C2 C 0.1401(2) 0.3670(4) 0.1966(2) 0.0729(7) Uani 1 1 d . . . . .
C3 C 0.4975(8) 0.4870(18) 0.5080(7) 0.037(2) Uani 0.5 1 d D . P A -1
C4 C 0.602(2) 0.715(3) 0.5578(18) 0.075(7) Uani 0.5 1 d . . P A -1
H4A H 0.634479 0.779693 0.522183 0.112 Uiso 0.5 1 calc R U P A -1
H4B H 0.644835 0.704633 0.614791 0.112 Uiso 0.5 1 calc R U P A -1
H4C H 0.540310 0.761499 0.563162 0.112 Uiso 0.5 1 calc R U P A -1
C5 C 0.6684(15) 0.494(2) 0.4921(12) 0.070(3) Uani 0.5 1 d . . P A -1
H5A H 0.652057 0.389297 0.474311 0.105 Uiso 0.5 1 calc R U P A -1
H5B H 0.724527 0.494403 0.540670 0.105 Uiso 0.5 1 calc R U P A -1
H5C H 0.684768 0.550126 0.444262 0.105 Uiso 0.5 1 calc R U P A -1
C6 C 0.4869(8) 0.4458(16) 0.3477(9) 0.071(3) Uani 0.5 1 d . . P A -1
H6A H 0.523247 0.541031 0.351391 0.106 Uiso 0.5 1 calc R U P A -1
H6B H 0.426595 0.454283 0.303766 0.106 Uiso 0.5 1 calc R U P A -1
H6C H 0.527208 0.363831 0.332596 0.106 Uiso 0.5 1 calc R U P A -1
C7 C 0.3999(17) 0.277(2) 0.4344(18) 0.064(6) Uani 0.5 1 d . . P A -1
H7A H 0.396575 0.253965 0.493728 0.097 Uiso 0.5 1 calc R U P A -1
H7B H 0.428287 0.190206 0.409956 0.097 Uiso 0.5 1 calc R U P A -1
H7C H 0.333991 0.296137 0.400718 0.097 Uiso 0.5 1 calc R U P A -1
C8 C 0.3259(15) 0.534(2) 0.5321(12) 0.076(3) Uani 0.5 1 d . . P A -1
H8A H 0.308639 0.552974 0.470321 0.114 Uiso 0.5 1 calc R U P A -1
H8B H 0.302593 0.618000 0.562492 0.114 Uiso 0.5 1 calc R U P A -1
H8C H 0.295418 0.439887 0.545160 0.114 Uiso 0.5 1 calc R U P A -1
C9 C 0.4734(7) 0.5340(14) 0.6537(8) 0.062(2) Uani 0.5 1 d . . P A -1
H9A H 0.543509 0.511191 0.666648 0.093 Uiso 0.5 1 calc R U P A -1
H9B H 0.439300 0.462188 0.683726 0.093 Uiso 0.5 1 calc R U P A -1
H9C H 0.463061 0.636924 0.672493 0.093 Uiso 0.5 1 calc R U P A -1
C10 C 0.000000 0.000000 0.500000 0.0479(7) Uani 1 2 d DS . P . .
C11 C 0.0907(9) -0.244(2) 0.5201(13) 0.075(3) Uani 0.5 1 d . . P B -1
H11A H 0.159016 -0.235757 0.550724 0.113 Uiso 0.5 1 calc R U P B -1
H11B H 0.084220 -0.325530 0.477963 0.113 Uiso 0.5 1 calc R U P B -1
H11C H 0.049317 -0.265172 0.560992 0.113 Uiso 0.5 1 calc R U P B -1
C12 C 0.0866(8) -0.0768(11) 0.3850(5) 0.098(3) Uani 0.5 1 d . U P B -1
H12A H 0.040242 -0.133607 0.341707 0.147 Uiso 0.5 1 calc R U P B -1
H12B H 0.152842 -0.115363 0.387966 0.147 Uiso 0.5 1 calc R U P B -1
H12C H 0.083939 0.030364 0.369337 0.147 Uiso 0.5 1 calc R U P B -1
C13 C 0.1119(6) 0.2275(9) 0.5239(6) 0.092(3) Uani 0.5 1 d . . P B -1
H13A H 0.162146 0.151904 0.545774 0.138 Uiso 0.5 1 calc R U P B -1
H13B H 0.109892 0.302653 0.568489 0.138 Uiso 0.5 1 calc R U P B -1
H13C H 0.127492 0.277634 0.473744 0.138 Uiso 0.5 1 calc R U P B -1
C14 C -0.0521(12) 0.272(3) 0.4859(14) 0.111(6) Uani 0.5 1 d . . P B -1
H14A H -0.053205 0.318575 0.430236 0.167 Uiso 0.5 1 calc R U P B -1
H14B H -0.033376 0.346956 0.531376 0.167 Uiso 0.5 1 calc R U P B -1
H14C H -0.117265 0.232082 0.487024 0.167 Uiso 0.5 1 calc R U P B -1
C15 C -0.1312(7) 0.0162(12) 0.5831(6) 0.093(2) Uani 0.5 1 d . U P B -1
H15A H -0.119698 -0.039693 0.637290 0.140 Uiso 0.5 1 calc R U P B -1
H15B H -0.200768 0.011517 0.555754 0.140 Uiso 0.5 1 calc R U P B -1
H15C H -0.111699 0.121829 0.594332 0.140 Uiso 0.5 1 calc R U P B -1
C16 C -0.1392(7) -0.1649(12) 0.5055(6) 0.098(3) Uani 0.5 1 d . U P B -1
H16A H -0.206721 -0.128169 0.489623 0.147 Uiso 0.5 1 calc R U P B -1
H16B H -0.133409 -0.237197 0.552739 0.147 Uiso 0.5 1 calc R U P B -1
H16C H -0.121715 -0.214575 0.456069 0.147 Uiso 0.5 1 calc R U P B -1

loop_
_atom_site_aniso_label
_atom_site_aniso_U_11
_atom_site_aniso_U_22
_atom_site_aniso_U_33
_atom_site_aniso_U_23
_atom_site_aniso_U_13
_atom_site_aniso_U_12
S1 0.0586(4) 0.0566(4) 0.0675(4) 0.0018(3) 0.0206(3) 0.0041(3)
S2 0.0692(4) 0.0765(5) 0.0575(4) 0.0001(3) 0.0105(3) 0.0012(3)
F1 0.1420(19) 0.0661(12) 0.183(2) -0.0243(13) 0.0898(18) 0.0091(12)
F2 0.1170(16) 0.1155(16) 0.0866(12) 0.0056(11) 0.0533(11) 0.0070(12)
F3 0.0680(11) 0.1218(17) 0.1416(18) 0.0085(14) 0.0422(12) 0.0162(11)
F4 0.1048(14) 0.1150(16) 0.0904(12) -0.0250(12) 0.0343(11) 0.0056(12)
F5 0.0912(13) 0.0968(15) 0.176(2) 0.0055(14) 0.0722(15) -0.0095(11)
F6 0.1091(16) 0.1233(18) 0.153(2) 0.0234(16) 0.0212(15) 0.0606(14)
O1 0.0700(11) 0.0601(11) 0.0905(13) -0.0119(10) 0.0151(10) 0.0007(9)
O2 0.0940(15) 0.1001(17) 0.0858(14) 0.0362(12) 0.0262(12) 0.0188(12)
O3 0.0975(15) 0.0927(16) 0.0819(13) 0.0348(12) 0.0230(12) -0.0004(12)
O4 0.1051(19) 0.136(2) 0.0928(17) -0.0412(16) -0.0049(15) -0.0082(16)
N1 0.0636(13) 0.0514(12) 0.0877(15) 0.0008(11) 0.0225(11) -0.0048(10)
N2 0.047(2) 0.048(2) 0.066(2) -0.0100(19) 0.0116(19) -0.0066(18)
N3 0.059(2) 0.045(2) 0.051(2) -0.0098(17) 0.0111(19) -0.0044(18)
N4 0.051(2) 0.048(2) 0.057(2) -0.0065(17) 0.0185(17) -0.0016(16)
N5 0.112(4) 0.077(3) 0.067(3) 0.021(2) 0.052(3) 0.033(3)
N6 0.077(3) 0.062(3) 0.060(2) -0.003(2) -0.003(2) -0.008(2)
N7 0.045(2) 0.118(5) 0.096(4) 0.054(3) 0.025(2) 0.007(3)
C1 0.0771(19) 0.0630(17) 0.098(2) 0.0003(16) 0.0382(17) 0.0060(14)
C2 0.0618(15) 0.0653(17) 0.091(2) 0.0029(16) 0.0159(14) 0.0065(13)
C3 0.055(2) 0.022(5) 0.035(4) 0.017(4) 0.0112(18) -0.0019(18)
C4 0.078(11) 0.075(14) 0.068(8) -0.005(8) 0.006(7) -0.011(9)
C5 0.052(4) 0.060(7) 0.106(10) -0.015(5) 0.032(5) -0.001(4)
C6 0.090(7) 0.071(6) 0.052(4) -0.004(3) 0.019(5) -0.001(6)
C7 0.070(10) 0.041(7) 0.083(10) -0.027(7) 0.019(7) -0.025(6)
C8 0.047(4) 0.077(8) 0.107(10) -0.026(6) 0.025(5) 0.008(4)
C9 0.080(6) 0.056(4) 0.054(3) -0.006(3) 0.024(5) -0.003(5)
C10 0.0437(15) 0.060(2) 0.0380(14) 0.0047(13) 0.0046(12) -0.0030(14)
C11 0.082(6) 0.070(6) 0.075(5) 0.013(4) 0.020(5) 0.023(5)
C12 0.135(7) 0.101(5) 0.077(4) 0.008(4) 0.063(4) 0.018(5)
C13 0.078(5) 0.069(5) 0.113(6) -0.002(4) -0.012(4) -0.031(4)
C14 0.166(16) 0.083(9) 0.106(11) 0.022(7) 0.075(13) 0.039(11)
C15 0.087(4) 0.115(5) 0.090(4) 0.015(3) 0.047(3) 0.014(3)
C16 0.084(4) 0.105(5) 0.098(4) 0.027(4) 0.003(3) -0.033(4)

loop_
_atom_type_symbol
_atom_type_description
_atom_type_scat_dispersion_real
_atom_type_scat_dispersion_imag
_atom_type_scat_source
C C 0.0181 0.0091 'International Tables Vol C Tables 4.2.6.8 and 6.1.1.4'
F F 0.0727 0.0534 'International Tables Vol C Tables 4.2.6.8 and 6.1.1.4'
H H 0.0000 0.0000 'International Tables Vol C Tables 4.2.6.8 and 6.1.1.4'
N N 0.0311 0.0180 'International Tables Vol C Tables 4.2.6.8 and 6.1.1.4'
O O 0.0492 0.0322 'International Tables Vol C Tables 4.2.6.8 and 6.1.1.4'
S S 0.3331 0.5567 'International Tables Vol C Tables 4.2.6.8 and 6.1.1.4'

loop_
_geom_angle_atom_site_label_1
_geom_angle_atom_site_label_2
_geom_angle_atom_site_label_3
_geom_angle
O1 S1 O2 118.52(15)
O1 S1 N1 117.61(12)
O2 S1 N1 107.92(14)
O1 S1 C1 104.97(13)
O2 S1 C1 103.44(15)
N1 S1 C1 101.93(14)
O4 S2 O3 117.65(17)
O4 S2 N1 110.42(16)
O3 S2 N1 116.13(13)
O4 S2 C2 103.77(16)
O3 S2 C2 104.15(15)
N1 S2 C2 102.42(13)
S2 N1 S1 124.87(14)
C3 N2 C4 125.3(13)
C3 N2 C5 119.3(10)
C4 N2 C5 115.3(14)
C3 N3 C7 118.3(12)
C3 N3 C6 126.2(7)
C7 N3 C6 115.3(12)
C3 N4 C9 119.2(7)
C3 N4 C8 125.2(8)
C9 N4 C8 115.4(8)
C10 N5 C11 123.4(8)
C10 N5 C12 120.6(5)
C11 N5 C12 115.2(9)
C10 N6 C14 129.5(8)
C10 N6 C13 125.4(5)
C14 N6 C13 104.7(9)
C10 N7 C15 134.1(7)
C10 N7 C16 129.3(7)
C15 N7 C16 95.8(7)
F2 C1 F1 108.5(3)
F2 C1 F3 107.5(3)
F1 C1 F3 108.7(3)
F2 C1 S1 112.0(2)
F1 C1 S1 110.1(2)
F3 C1 S1 109.9(2)
F5 C2 F6 108.9(3)
F5 C2 F4 107.2(3)
F6 C2 F4 106.5(3)
F5 C2 S2 112.2(2)
F6 C2 S2 110.3(2)
F4 C2 S2 111.5(2)
N2 C3 N4 118.7(6)
N2 C3 N3 119.2(6)
N4 C3 N3 119.1(6)
N5 C10 N7 121.9(4)
N5 C10 N6 121.6(3)
N7 C10 N6 116.5(4)
N7 C15 C16 42.3(5)
N7 C16 C15 42.0(5)

loop_
_geom_bond_atom_site_label_1
_geom_bond_atom_site_label_2
_geom_bond_distance
S1 O1 1.417(2)
S1 O2 1.426(2)
S1 N1 1.574(2)
S1 C1 1.823(3)
S2 O4 1.409(2)
S2 O3 1.434(2)
S2 N1 1.564(2)
S2 C2 1.810(3)
F1 C1 1.320(4)
F2 C1 1.305(4)
F3 C1 1.327(4)
F4 C2 1.318(4)
F5 C2 1.310(4)
F6 C2 1.311(3)
N2 C3 1.342(6)
N2 C4 1.44(2)
N2 C5 1.450(15)
N3 C3 1.344(7)
N3 C7 1.458(19)
N3 C6 1.467(12)
N4 C3 1.343(7)
N4 C9 1.448(13)
N4 C8 1.47(2)
N5 C10 1.281(4)
N5 C11 1.486(19)
N5 C12 1.537(8)
N6 C10 1.342(4)
N6 C14 1.37(2)
N6 C13 1.446(9)
N7 C10 1.322(4)
N7 C15 1.326(10)
N7 C16 1.335(11)
C15 C16 1.974(14)

loop_
_geom_hbond_atom_site_label_D
_geom_hbond_atom_site_label_H
_geom_hbond_atom_site_label_A
_geom_hbond_distance_DH
_geom_hbond_distance_HA
_geom_hbond_distance_DA
_geom_hbond_angle_DHA
_geom_hbond_site_symmetry_A
_geom_hbond_publ_flag
C5 H5B O4 0.96 2.51 3.47(2) 178.0 3_666 yes
C7 H7B F5 0.96 2.58 3.158(18) 118.7 2_545 yes
C8 H8B O2 0.96 2.61 3.347(17) 134.3 4_676 yes
C11 H11C O3 0.96 2.66 3.584(18) 162.6 3_556 yes
C12 H12C O3 0.96 2.56 3.477(9) 159.8 . yes
C14 H14A O3 0.96 2.57 3.37(2) 140.7 . yes
C15 H15A O3 0.96 2.62 3.401(10) 138.2 3_556 yes
C15 H15B F5 0.96 2.61 3.083(8) 110.4 4_566 yes
C16 H16A O1 0.96 2.65 3.395(10) 134.5 2_445 yes
C16 H16B O3 0.96 2.61 3.387(10) 138.4 3_556 yes
